data_4079681
loop_
_publ_author_name
'Cabeza, Javier A.'
'Damonte, Marina'
'P\'erez-Carre\~no, Enrique'

_publ_section_title
;
 Reactivity of a Bis(N-heterocyclic carbene) with Ruthenium Carbonyl.
 Synthesis of Mono- and Trinuclear Derivatives and Ligand Modification via
 C--H Bond Activation
;
_journal_issue 23
_journal_name_full Organometallics
_journal_page_first 8355
_journal_paper_doi 10.1021/om3009298
_journal_volume 31
_journal_year 2012
_chemical_formula_moiety 'C24 H18 N4 O8 Ru3'
_chemical_formula_sum 'C24 H18 N4 O8 Ru3'
_chemical_formula_weight 793.63
_chemical_name_systematic
;
 ?
;
_space_group_IT_number 14
_symmetry_cell_setting monoclinic
_symmetry_space_group_name_Hall '-P 2ybc'
_symmetry_space_group_name_H-M 'P 1 21/c 1'
_atom_sites_solution_hydrogens geom
_atom_sites_solution_primary direct
_atom_sites_solution_secondary difmap
_audit_creation_method SHELXL-97
_cell_angle_alpha 90.00
_cell_angle_beta 97.733(2)
_cell_angle_gamma 90.00
_cell_formula_units_Z 4
_cell_length_a 13.7947(3)
_cell_length_b 8.3567(2)
_cell_length_c 22.6665(5)
_cell_measurement_reflns_used 4513
_cell_measurement_temperature 123.00(10)
_cell_measurement_theta_max 74.5072
_cell_measurement_theta_min 3.2304
_cell_volume 2589.19(10)
_computing_cell_refinement
;
CrysAlisPro, Agilent Technologies,
Version 1.171.35.19 (release 27-10-2011 CrysAlis171 .NET)
(compiled Oct 27 2011,15:02:11)
;
_computing_data_collection
;
CrysAlisPro, Agilent Technologies,
Version 1.171.35.19 (release 27-10-2011 CrysAlis171 .NET)
(compiled Oct 27 2011,15:02:11)
;
_computing_data_reduction
;
CrysAlisPro, Agilent Technologies,
Version 1.171.35.19 (release 27-10-2011 CrysAlis171 .NET)
(compiled Oct 27 2011,15:02:11)
;
_computing_molecular_graphics 'PLATON (Spek, 2008)'
_computing_publication_material 'SHELXL-97 (Sheldrick, 2008)'
_computing_structure_refinement 'SHELXL-97 (Sheldrick, 2008)'
_computing_structure_solution 'SIR-97 (Giacovazzo, 1999)'
_diffrn_ambient_temperature 123.00(10)
_diffrn_measured_fraction_theta_full 0.986
_diffrn_measured_fraction_theta_max 0.986
_diffrn_measurement_device_type 'Xcalibur, Onyx, Nova'
_diffrn_radiation_monochromator mirror
_diffrn_radiation_source 'Nova (Cu) X-ray Source'
_diffrn_radiation_type CuK\a
_diffrn_radiation_wavelength 1.54180
_diffrn_reflns_av_R_equivalents 0.0304
_diffrn_reflns_av_sigmaI/netI 0.0408
_diffrn_reflns_limit_h_max 13
_diffrn_reflns_limit_h_min -16
_diffrn_reflns_limit_k_max 9
_diffrn_reflns_limit_k_min -10
_diffrn_reflns_limit_l_max 20
_diffrn_reflns_limit_l_min -27
_diffrn_reflns_number 9138
_diffrn_reflns_theta_full 69.98
_diffrn_reflns_theta_max 69.98
_diffrn_reflns_theta_min 3.23
_exptl_absorpt_coefficient_mu 14.490
_exptl_absorpt_correction_T_max 1.00000
_exptl_absorpt_correction_T_min 0.57776
_exptl_absorpt_correction_type multi-scan
_exptl_absorpt_process_details
;
CrysAlisPro, Agilent Technologies,
Version 1.171.35.19 (release 27-10-2011 CrysAlis171 .NET)
(compiled Oct 27 2011,15:02:11)
Empirical absorption correction using spherical harmonics,
 implemented in SCALE3 ABSPACK scaling algorithm.
;
_exptl_crystal_colour orange
_exptl_crystal_density_diffrn 2.036
_exptl_crystal_density_method 'not measured'
_exptl_crystal_description fragment
_exptl_crystal_F_000 1544
_exptl_crystal_size_max 0.1036
_exptl_crystal_size_mid 0.0216
_exptl_crystal_size_min 0.0174
_refine_diff_density_max 0.510
_refine_diff_density_min -0.793
_refine_diff_density_rms 0.110
_refine_ls_extinction_method none
_refine_ls_goodness_of_fit_ref 1.003
_refine_ls_hydrogen_treatment mixed
_refine_ls_matrix_type full
_refine_ls_number_parameters 362
_refine_ls_number_reflns 4845
_refine_ls_number_restraints 0
_refine_ls_restrained_S_all 1.003
_refine_ls_R_factor_all 0.0360
_refine_ls_R_factor_gt 0.0282
_refine_ls_shift/su_max 0.001
_refine_ls_shift/su_mean 0.000
_refine_ls_structure_factor_coef Fsqd
_refine_ls_weighting_details 'calc w=1/[\s^2^(Fo^2^)+(0.0388P)^2^+0.0000P] where P=(Fo^2^+2Fc^2^)/3'
_refine_ls_weighting_scheme calc
_refine_ls_wR_factor_gt 0.0697
_refine_ls_wR_factor_ref 0.0742
_reflns_number_gt 4133
_reflns_number_total 4845
_reflns_threshold_expression >2\s(I)
_cod_data_source_file om3009298_si_003.cif
_cod_data_source_block xn12009-md404
_cod_original_sg_symbol_H-M P21/c
_cod_database_code 4079681

loop_
_symmetry_equiv_pos_as_xyz
'x, y, z'
'-x, y+1/2, -z+1/2'
'-x, -y, -z'
'x, -y-1/2, z-1/2'

loop_
_atom_site_label
_atom_site_type_symbol
_atom_site_fract_x
_atom_site_fract_y
_atom_site_fract_z
_atom_site_U_iso_or_equiv
_atom_site_adp_type
_atom_site_occupancy
_atom_site_symmetry_multiplicity
_atom_site_calc_flag
_atom_site_refinement_flags
C1 C 0.7690(3) 0.0101(5) 0.73755(16) 0.0201(8) Uani 1 1 d .
C2 C 0.6529(4) 0.2229(6) 0.6924(2) 0.0351(11) Uani 1 1 d .
H2A H 0.5980 0.1630 0.6734 0.053 Uiso 1 1 calc R
H2B H 0.6616 0.3171 0.6694 0.053 Uiso 1 1 calc R
H2C H 0.6412 0.2534 0.7316 0.053 Uiso 1 1 calc R
C3 C 0.8083(3) 0.1410(5) 0.65669(18) 0.0263(9) Uani 1 1 d .
H3 H 0.8044 0.2109 0.6245 0.032 Uiso 1 1 calc R
C4 C 0.8807(3) 0.0359(6) 0.67382(18) 0.0275(9) Uani 1 1 d .
H4 H 0.9370 0.0200 0.6562 0.033 Uiso 1 1 calc R
C5 C 0.9214(3) -0.1505(5) 0.76005(18) 0.0228(8) Uani 1 1 d .
H5A H 0.9675 -0.1977 0.7363 0.027 Uiso 1 1 calc R
H5B H 0.8840 -0.2365 0.7748 0.027 Uiso 1 1 calc R
C6 C 0.9766(3) -0.0620(5) 0.81192(18) 0.0214(8) Uani 1 1 d .
C7 C 1.0735(3) -0.0198(5) 0.80783(18) 0.0230(8) Uani 1 1 d .
H7 H 1.0995 -0.0419 0.7729 0.028 Uiso 1 1 calc R
C8 C 1.1316(3) 0.0541(5) 0.8545(2) 0.0266(9) Uani 1 1 d .
H8 H 1.1955 0.0841 0.8508 0.032 Uiso 1 1 calc R
C9 C 1.0926(3) 0.0826(5) 0.90659(19) 0.0261(9) Uani 1 1 d .
H9 H 1.1311 0.1275 0.9392 0.031 Uiso 1 1 calc R
C10 C 0.9961(3) 0.0440(5) 0.91007(18) 0.0259(9) Uani 1 1 d .
H10 H 0.9711 0.0650 0.9454 0.031 Uiso 1 1 calc R
C11 C 0.9346(3) -0.0250(5) 0.86314(17) 0.0205(8) Uani 1 1 d .
C12 C 0.8281(3) -0.0537(5) 0.87140(17) 0.0193(8) Uani 1 1 d .
C13 C 0.9023(3) -0.2888(5) 0.93645(19) 0.0259(9) Uani 1 1 d .
H13 H 0.9624 -0.2975 0.9224 0.031 Uiso 1 1 calc R
C14 C 0.8689(3) -0.3823(5) 0.97781(19) 0.0274(9) Uani 1 1 d .
H14 H 0.9018 -0.4676 0.9978 0.033 Uiso 1 1 calc R
C15 C 0.7511(3) -0.2010(5) 0.94780(17) 0.0210(8) Uani 1 1 d .
C16 C 0.7178(4) -0.3934(6) 1.0284(2) 0.0330(10) Uani 1 1 d .
H16A H 0.6816 -0.3089 1.0440 0.049 Uiso 1 1 calc R
H16B H 0.7602 -0.4427 1.0603 0.049 Uiso 1 1 calc R
H16C H 0.6732 -0.4718 1.0094 0.049 Uiso 1 1 calc R
C101 C 0.6557(3) 0.3379(6) 0.89313(18) 0.0277(9) Uani 1 1 d .
C102 C 0.8118(3) 0.1984(5) 0.96848(18) 0.0236(9) Uani 1 1 d .
C103 C 0.8402(3) 0.2954(5) 0.85500(18) 0.0245(9) Uani 1 1 d .
C201 C 0.7154(3) -0.2917(6) 0.78524(18) 0.0258(9) Uani 1 1 d .
C202 C 0.5709(3) -0.0635(6) 0.75913(19) 0.0289(9) Uani 1 1 d .
C301 C 0.6455(3) 0.0285(6) 1.0022(2) 0.0275(9) Uani 1 1 d .
C302 C 0.5377(3) -0.2424(6) 0.94301(19) 0.0277(9) Uani 1 1 d .
C303 C 0.5164(3) 0.0640(6) 0.8917(2) 0.0305(10) Uani 1 1 d .
N1 N 0.7406(3) 0.1247(4) 0.69641(14) 0.0241(7) Uani 1 1 d .
N2 N 0.8550(3) -0.0433(4) 0.72261(14) 0.0219(7) Uani 1 1 d .
N3 N 0.8295(2) -0.1766(4) 0.91878(14) 0.0202(7) Uani 1 1 d .
N4 N 0.7763(3) -0.3274(4) 0.98485(15) 0.0229(7) Uani 1 1 d .
O101 O 0.6050(3) 0.4418(4) 0.89518(17) 0.0424(9) Uani 1 1 d .
O102 O 0.8485(2) 0.2299(4) 1.01587(13) 0.0297(7) Uani 1 1 d .
O103 O 0.8955(2) 0.3761(4) 0.83698(15) 0.0367(8) Uani 1 1 d .
O201 O 0.7230(3) -0.4232(4) 0.77293(16) 0.0367(8) Uani 1 1 d .
O202 O 0.4946(3) -0.0641(5) 0.73350(16) 0.0471(10) Uani 1 1 d .
O301 O 0.6626(2) 0.0762(4) 1.04969(14) 0.0333(7) Uani 1 1 d .
O302 O 0.4840(2) -0.3353(4) 0.95533(16) 0.0367(8) Uani 1 1 d .
O303 O 0.4534(2) 0.1400(5) 0.87014(18) 0.0455(9) Uani 1 1 d .
Ru1 Ru 0.75047(2) 0.16442(4) 0.889853(13) 0.01930(8) Uani 1 1 d .
Ru2 Ru 0.69819(2) -0.07553(4) 0.805743(12) 0.01955(9) Uani 1 1 d .
Ru3 Ru 0.62389(2) -0.07153(4) 0.925848(13) 0.02088(9) Uani 1 1 d .
H100 H 0.681(4) 0.129(7) 0.825(3) 0.047(16) Uiso 1 1 d .
H200 H 0.623(5) -0.180(9) 0.856(3) 0.07(2) Uiso 1 1 d .

loop_
_atom_site_aniso_label
_atom_site_aniso_U_11
_atom_site_aniso_U_22
_atom_site_aniso_U_33
_atom_site_aniso_U_23
_atom_site_aniso_U_13
_atom_site_aniso_U_12
C1 0.0195(18) 0.024(2) 0.0159(17) -0.0020(16) 0.0004(14) 0.0025(16)
C2 0.031(2) 0.041(3) 0.032(2) 0.008(2) -0.0002(19) 0.009(2)
C3 0.036(2) 0.026(2) 0.0174(18) 0.0003(16) 0.0034(17) -0.0053(18)
C4 0.028(2) 0.035(2) 0.0205(19) -0.0035(17) 0.0068(17) -0.0065(19)
C5 0.0203(19) 0.026(2) 0.0230(19) -0.0037(16) 0.0065(16) 0.0040(16)
C6 0.0199(19) 0.021(2) 0.0228(19) 0.0020(16) 0.0000(15) 0.0038(16)
C7 0.022(2) 0.025(2) 0.0226(19) 0.0048(16) 0.0051(16) -0.0001(16)
C8 0.018(2) 0.028(2) 0.034(2) 0.0044(18) 0.0041(17) 0.0018(17)
C9 0.022(2) 0.027(2) 0.027(2) -0.0012(17) -0.0026(17) -0.0009(17)
C10 0.026(2) 0.030(2) 0.022(2) 0.0008(17) 0.0042(17) 0.0022(18)
C11 0.0186(19) 0.0225(19) 0.0203(18) 0.0024(15) 0.0018(15) 0.0029(15)
C12 0.022(2) 0.0176(18) 0.0190(18) 0.0005(15) 0.0044(15) -0.0003(15)
C13 0.024(2) 0.023(2) 0.030(2) -0.0010(17) 0.0025(17) 0.0018(17)
C14 0.026(2) 0.026(2) 0.031(2) 0.0023(18) 0.0020(17) 0.0018(18)
C15 0.0182(19) 0.024(2) 0.0206(18) 0.0011(16) 0.0013(15) -0.0038(15)
C16 0.034(2) 0.033(2) 0.033(2) 0.013(2) 0.0068(19) -0.001(2)
C101 0.024(2) 0.035(3) 0.024(2) -0.0002(18) 0.0038(17) 0.0042(19)
C102 0.029(2) 0.0180(19) 0.026(2) 0.0070(16) 0.0102(17) 0.0028(16)
C103 0.022(2) 0.027(2) 0.026(2) 0.0025(17) 0.0071(17) -0.0007(17)
C201 0.0171(19) 0.038(3) 0.0218(19) -0.0035(18) 0.0018(15) -0.0054(17)
C202 0.025(2) 0.040(3) 0.022(2) 0.0054(18) 0.0012(17) -0.0026(19)
C301 0.021(2) 0.030(2) 0.033(2) 0.0027(19) 0.0101(18) 0.0047(17)
C302 0.022(2) 0.035(2) 0.027(2) 0.0008(19) 0.0063(17) 0.0029(19)
C303 0.023(2) 0.032(2) 0.037(2) 0.002(2) 0.0078(19) 0.0002(19)
N1 0.0272(18) 0.0266(18) 0.0185(16) 0.0008(14) 0.0036(14) 0.0025(15)
N2 0.0221(17) 0.0249(18) 0.0188(16) -0.0013(13) 0.0025(13) 0.0002(14)
N3 0.0223(17) 0.0201(17) 0.0173(15) 0.0022(13) -0.0012(13) 0.0035(13)
N4 0.0229(17) 0.0231(17) 0.0223(16) 0.0029(14) 0.0012(13) 0.0008(14)
O101 0.041(2) 0.0343(19) 0.051(2) -0.0072(16) 0.0029(16) 0.0137(16)
O102 0.0340(17) 0.0334(17) 0.0210(15) -0.0011(13) 0.0011(12) -0.0004(14)
O103 0.0334(18) 0.0374(19) 0.0412(18) 0.0081(15) 0.0114(15) -0.0043(15)
O201 0.0353(18) 0.0248(18) 0.050(2) -0.0110(15) 0.0075(16) -0.0026(14)
O202 0.0230(18) 0.073(3) 0.042(2) 0.0103(19) -0.0083(15) -0.0052(17)
O301 0.0309(17) 0.045(2) 0.0254(16) -0.0069(14) 0.0089(13) 0.0017(14)
O302 0.0291(17) 0.0309(18) 0.053(2) 0.0039(16) 0.0153(15) -0.0010(15)
O303 0.0242(17) 0.050(2) 0.062(2) 0.0200(19) 0.0066(16) 0.0093(16)
Ru1 0.01824(15) 0.02103(15) 0.01903(14) 0.00067(11) 0.00402(11) 0.00119(12)
Ru2 0.01598(15) 0.02470(16) 0.01787(15) 0.00027(11) 0.00191(11) 0.00014(11)
Ru3 0.01765(15) 0.02430(16) 0.02154(15) 0.00233(12) 0.00569(11) 0.00070(12)

loop_
_atom_type_symbol
_atom_type_description
_atom_type_scat_dispersion_real
_atom_type_scat_dispersion_imag
_atom_type_scat_source
C C 0.0181 0.0091 'International Tables Vol C Tables 4.2.6.8 and 6.1.1.4'
H H 0.0000 0.0000 'International Tables Vol C Tables 4.2.6.8 and 6.1.1.4'
N N 0.0311 0.0180 'International Tables Vol C Tables 4.2.6.8 and 6.1.1.4'
O O 0.0492 0.0322 'International Tables Vol C Tables 4.2.6.8 and 6.1.1.4'
Ru Ru 0.0552 3.2960 'International Tables Vol C Tables 4.2.6.8 and 6.1.1.4'

loop_
_geom_angle_atom_site_label_1
_geom_angle_atom_site_label_2
_geom_angle_atom_site_label_3
_geom_angle
N2 C1 N1 104.0(3)
N2 C1 Ru2 126.3(3)
N1 C1 Ru2 129.6(3)
C4 C3 N1 106.6(4)
C3 C4 N2 106.5(4)
N2 C5 C6 111.2(3)
C7 C6 C11 120.4(4)
C7 C6 C5 117.4(4)
C11 C6 C5 122.2(4)
C8 C7 C6 121.5(4)
C7 C8 C9 118.5(4)
C10 C9 C8 119.8(4)
C9 C10 C11 123.1(4)
C10 C11 C6 116.5(4)
C10 C11 C12 118.0(3)
C6 C11 C12 125.5(4)
N3 C12 C11 106.2(3)
N3 C12 Ru2 111.4(3)
C11 C12 Ru2 130.3(3)
N3 C12 Ru1 113.5(2)
C11 C12 Ru1 113.4(3)
Ru2 C12 Ru1 79.68(14)
C14 C13 N3 106.8(4)
C13 C14 N4 107.1(4)
N3 C15 N4 105.1(3)
N3 C15 Ru3 120.8(3)
N4 C15 Ru3 133.8(3)
O101 C101 Ru1 176.9(4)
O102 C102 Ru1 175.4(4)
O103 C103 Ru1 176.6(4)
O201 C201 Ru2 178.0(4)
O202 C202 Ru2 176.0(4)
O301 C301 Ru3 173.9(4)
O302 C302 Ru3 175.2(4)
O303 C303 Ru3 177.7(5)
C1 N1 C3 111.0(3)
C1 N1 C2 127.0(3)
C3 N1 C2 122.0(4)
C1 N2 C4 111.9(4)
C1 N2 C5 123.9(3)
C4 N2 C5 123.4(3)
C15 N3 C13 110.6(3)
C15 N3 C12 121.5(3)
C13 N3 C12 127.8(3)
C15 N4 C14 110.3(3)
C15 N4 C16 126.0(4)
C14 N4 C16 123.6(4)
C102 Ru1 C103 94.11(18)
C102 Ru1 C101 93.98(18)
C103 Ru1 C101 93.69(19)
C102 Ru1 C12 97.89(16)
C103 Ru1 C12 92.16(16)
C101 Ru1 C12 166.35(17)
C102 Ru1 Ru2 142.51(12)
C103 Ru1 Ru2 104.61(13)
C101 Ru1 Ru2 116.39(13)
C12 Ru1 Ru2 50.07(11)
C102 Ru1 Ru3 92.75(12)
C103 Ru1 Ru3 169.55(13)
C101 Ru1 Ru3 93.68(13)
C12 Ru1 Ru3 79.09(10)
Ru2 Ru1 Ru3 65.382(11)
C201 Ru2 C202 92.9(2)
C201 Ru2 C1 93.42(17)
C202 Ru2 C1 93.40(16)
C201 Ru2 C12 97.42(16)
C202 Ru2 C12 167.45(17)
C1 Ru2 C12 93.09(15)
C201 Ru2 Ru1 145.60(13)
C202 Ru2 Ru1 117.99(15)
C1 Ru2 Ru1 99.05(11)
C12 Ru2 Ru1 50.24(10)
C201 Ru2 Ru3 107.46(12)
C202 Ru2 Ru3 95.65(12)
C1 Ru2 Ru3 156.71(11)
C12 Ru2 Ru3 74.47(10)
Ru1 Ru2 Ru3 57.819(10)
C301 Ru3 C302 99.59(18)
C301 Ru3 C303 97.06(19)
C302 Ru3 C303 93.08(19)
C301 Ru3 C15 89.27(17)
C302 Ru3 C15 95.18(17)
C303 Ru3 C15 168.61(17)
C301 Ru3 Ru1 85.92(13)
C302 Ru3 Ru1 174.43(13)
C303 Ru3 Ru1 86.93(13)
C15 Ru3 Ru1 84.09(11)
C301 Ru3 Ru2 141.96(13)
C302 Ru3 Ru2 117.63(13)
C303 Ru3 Ru2 88.92(13)
C15 Ru3 Ru2 80.31(10)
Ru1 Ru3 Ru2 56.799(10)

loop_
_geom_bond_atom_site_label_1
_geom_bond_atom_site_label_2
_geom_bond_distance
C1 N2 1.352(5)
C1 N1 1.357(5)
C1 Ru2 2.065(4)
C2 N1 1.455(6)
C3 C4 1.348(7)
C3 N1 1.388(5)
C4 N2 1.376(5)
C5 N2 1.467(5)
C5 C6 1.506(6)
C6 C7 1.397(6)
C6 C11 1.400(5)
C7 C8 1.383(6)
C8 C9 1.383(6)
C9 C10 1.381(6)
C10 C11 1.393(6)
C11 C12 1.525(5)
C12 N3 1.484(5)
C12 Ru2 2.178(4)
C12 Ru1 2.183(4)
C13 C14 1.348(6)
C13 N3 1.392(5)
C14 N4 1.387(6)
C15 N3 1.355(5)
C15 N4 1.366(5)
C15 Ru3 2.064(4)
C16 N4 1.464(5)
C101 O101 1.120(6)
C101 Ru1 1.960(4)
C102 O102 1.155(5)
C102 Ru1 1.888(4)
C103 O103 1.135(5)
C103 Ru1 1.902(4)
C201 O201 1.142(6)
C201 Ru2 1.888(5)
C202 O202 1.131(6)
C202 Ru2 1.926(5)
C301 O301 1.143(6)
C301 Ru3 1.908(5)
C302 O302 1.133(5)
C302 Ru3 1.931(5)
C303 O303 1.133(6)
C303 Ru3 1.942(5)
Ru1 Ru2 2.7939(4)
Ru1 Ru3 2.8260(4)
Ru2 Ru3 3.0354(4)
